data_4345169
loop_
_publ_author_name
'Yang, Dandan'
'Tian, Yun'
'Xu, Wenlong'
'Cao, Xiaowei'
'Zheng, Shaojun'
'Ju, Qiang'
'Huang, Wei'
'Fang, Zhenlan'

_publ_section_title
;
 A Series of Lanthanide-Based Metal-Organic Frameworks: Synthesis,
 Structures, and Multicolor Tuning of Single Component.
;
_journal_issue 4
_journal_name_full 'Inorganic chemistry'
_journal_page_first 2345
_journal_page_last 2353
_journal_paper_doi 10.1021/acs.inorgchem.7b00074
_journal_volume 56
_journal_year 2017
_chemical_formula_sum 'C84 H57 Eu4 O39'
_chemical_formula_weight 2298.14
_chemical_name_systematic
; 
 ? 
;
_space_group_IT_number 14
_symmetry_cell_setting monoclinic
_symmetry_space_group_name_Hall '-P 2ybc'
_symmetry_space_group_name_H-M 'P 1 21/c 1'
_atom_sites_solution_hydrogens geom
_atom_sites_solution_primary direct
_atom_sites_solution_secondary difmap
_audit_creation_method SHELXL-97
_cell_angle_alpha 90.00
_cell_angle_beta 117.644(8)
_cell_angle_gamma 90.00
_cell_formula_units_Z 2
_cell_length_a 8.694(2)
_cell_length_b 29.112(7)
_cell_length_c 18.738(4)
_cell_measurement_reflns_used 8563
_cell_measurement_temperature 298(2)
_cell_measurement_theta_max 29.23
_cell_measurement_theta_min 2.43
_cell_volume 4201.2(17)
_computing_structure_refinement 'SHELXL-97 (Sheldrick, 1997)'
_computing_structure_solution 'SHELXS-97 (Sheldrick, 1990)'
_diffrn_ambient_temperature 298(2)
_diffrn_measured_fraction_theta_full 0.996
_diffrn_measured_fraction_theta_max 0.996
_diffrn_measurement_device_type 'CCD area detector'
_diffrn_measurement_method 'phi and omega scans'
_diffrn_radiation_monochromator graphite
_diffrn_radiation_source 'fine-focus sealed tube'
_diffrn_radiation_type MoK\a
_diffrn_radiation_wavelength 0.71073
_diffrn_reflns_av_R_equivalents 0.0514
_diffrn_reflns_av_sigmaI/netI 0.0516
_diffrn_reflns_limit_h_max 9
_diffrn_reflns_limit_h_min -11
_diffrn_reflns_limit_k_max 40
_diffrn_reflns_limit_k_min -35
_diffrn_reflns_limit_l_max 25
_diffrn_reflns_limit_l_min -23
_diffrn_reflns_number 39260
_diffrn_reflns_theta_full 29.29
_diffrn_reflns_theta_max 29.29
_diffrn_reflns_theta_min 1.40
_exptl_absorpt_coefficient_mu 3.041
_exptl_absorpt_correction_T_max 0.894
_exptl_absorpt_correction_T_min 0.826
_exptl_absorpt_correction_type multi-scan
_exptl_crystal_colour colorless
_exptl_crystal_density_diffrn 1.817
_exptl_crystal_density_method 'not measured'
_exptl_crystal_description sheet
_exptl_crystal_F_000 2250
_refine_diff_density_max 2.942
_refine_diff_density_min -3.492
_refine_diff_density_rms 0.253
_refine_ls_extinction_method none
_refine_ls_goodness_of_fit_ref 1.033
_refine_ls_hydrogen_treatment mixed
_refine_ls_matrix_type full
_refine_ls_number_parameters 577
_refine_ls_number_reflns 11407
_refine_ls_number_restraints 0
_refine_ls_restrained_S_all 1.033
_refine_ls_R_factor_all 0.0852
_refine_ls_R_factor_gt 0.0571
_refine_ls_shift/su_max 0.001
_refine_ls_shift/su_mean 0.000
_refine_ls_structure_factor_coef Fsqd
_refine_ls_weighting_details 'calc w=1/[\s^2^(Fo^2^)+(0.0957P)^2^+30.8973P] where P=(Fo^2^+2Fc^2^)/3'
_refine_ls_weighting_scheme calc
_refine_ls_wR_factor_gt 0.1650
_refine_ls_wR_factor_ref 0.1878
_reflns_number_gt 8563
_reflns_number_total 11407
_reflns_threshold_expression >2sigma(I)
_cod_data_source_file ic7b00074_si_002.cif
_cod_data_source_block d:IAM16-3
_cod_depositor_comments
;
The following automatic conversions were performed:

'_exptl_absorpt_correction_type' value 'Multi-scan' changed to
'multi-scan' according to
/usr/data/users/saulius/crontab/automatic-downloads/rss-feeds/ACS/lib/dictionaries/cif_core.dic
dictionary named 'cif_core.dic' version 2.4.2 from 2011-04-26.

Automatic conversion script
Id: cif_fix_values 4268 2015-11-12 08:31:59Z antanas 

 Adding full bibliography for 4345169--4345171.cif.
;
_cod_original_sg_symbol_H-M P21/c
_cod_original_formula_sum C84H57Eu4O39
_cod_database_code 4345169

loop_
_symmetry_equiv_pos_as_xyz
'x, y, z'
'-x, y+1/2, -z+1/2'
'-x, -y, -z'
'x, -y-1/2, z-1/2'

loop_
_atom_site_label
_atom_site_type_symbol
_atom_site_fract_x
_atom_site_fract_y
_atom_site_fract_z
_atom_site_U_iso_or_equiv
_atom_site_adp_type
_atom_site_occupancy
_atom_site_symmetry_multiplicity
_atom_site_calc_flag
_atom_site_refinement_flags
Eu1 Eu 0.61809(4) -0.014208(10) 0.927196(19) 0.02386(10) Uani 1 1 d .
Eu2 Eu 0.53226(6) -0.009818(12) 0.62901(2) 0.03724(13) Uani 1 1 d .
O1 O 0.5930(11) 0.4545(2) 1.0545(5) 0.070(2) Uani 1 1 d .
O1W O 0.8660(8) -0.0178(2) 0.8994(4) 0.0485(15) Uani 1 1 d .
H1W H 0.9487 -0.0297 0.9377 0.073 Uiso 1 1 calc R
O2 O 0.6177(9) 0.4251(2) 0.9524(4) 0.0555(17) Uani 1 1 d .
O2W O 0.3041(7) -0.0057(2) 0.8434(4) 0.0445(14) Uani 1 1 d .
H2W H 0.2732 0.0194 0.8521 0.067 Uiso 1 1 calc R
O3 O 0.7235(10) 0.24453(18) 1.1600(4) 0.0550(18) Uani 1 1 d .
O3W O 0.238(2) -0.0286(6) 0.6340(10) 0.071(4) Uani 0.50 1 d P
H3W H 0.2577 -0.0462 0.6715 0.107 Uiso 0.50 1 calc PR
O4 O 0.7978(6) 0.05054(16) 1.0169(3) 0.0324(11) Uani 1 1 d .
O4W O 0.2500(9) 0.0248(4) 0.5280(5) 0.083(3) Uani 1 1 d .
H4W H 0.2582 0.0327 0.4880 0.124 Uiso 1 1 calc R
O5 O 0.5243(6) 0.04835(15) 0.9951(3) 0.0285(10) Uani 1 1 d .
O5W O 0.8216(10) 0.0142(3) 0.7354(5) 0.083(3) Uani 1 1 d .
H5W H 0.8952 -0.0042 0.7377 0.124 Uiso 1 1 calc R
O6 O 0.8783(12) -0.0703(2) 1.1554(4) 0.075(3) Uani 1 1 d .
O7 O 0.8308(7) -0.05710(19) 1.0305(3) 0.0407(13) Uani 1 1 d .
O8 O 1.0954(11) -0.2622(2) 1.0608(5) 0.064(2) Uani 1 1 d .
O9 O 1.0163(9) -0.4474(3) 1.2201(5) 0.077(3) Uani 1 1 d .
O10 O 0.7544(8) -0.4443(2) 1.1151(4) 0.0476(15) Uani 1 1 d .
O11 O 0.5466(8) -0.07806(19) 0.8409(4) 0.0431(13) Uani 1 1 d .
O12 O 0.5705(12) -0.0570(2) 0.7339(4) 0.067(2) Uani 1 1 d .
O13 O 0.7833(12) -0.2633(2) 0.7403(6) 0.080(3) Uani 1 1 d .
O14 O 0.5267(12) -0.4553(2) 0.7981(4) 0.066(2) Uani 1 1 d .
O15 O 0.4084(9) -0.4560(2) 0.6651(4) 0.0510(16) Uani 1 1 d .
C1 C 0.6188(11) 0.4207(3) 1.0194(6) 0.0423(19) Uani 1 1 d .
C2 C 0.6499(10) 0.3742(2) 1.0566(4) 0.0335(15) Uani 1 1 d .
C3 C 0.6293(14) 0.3659(3) 1.1249(5) 0.051(2) Uani 1 1 d .
H1 H 0.6011 0.3899 1.1493 0.061 Uiso 1 1 calc R
C4 C 0.6509(14) 0.3217(3) 1.1567(5) 0.049(2) Uani 1 1 d .
H2 H 0.6353 0.3163 1.2018 0.058 Uiso 1 1 calc R
C5 C 0.6956(11) 0.2859(2) 1.1213(4) 0.0362(17) Uani 1 1 d .
C6 C 0.7124(12) 0.2932(3) 1.0517(5) 0.0412(19) Uani 1 1 d .
H3 H 0.7386 0.2690 1.0268 0.049 Uiso 1 1 calc R
C7 C 0.6892(12) 0.3374(3) 1.0203(5) 0.0389(17) Uani 1 1 d .
H4 H 0.7003 0.3426 0.9739 0.047 Uiso 1 1 calc R
C8 C 0.7117(12) 0.2036(2) 1.1188(4) 0.0368(17) Uani 1 1 d .
C9 C 0.5596(11) 0.1904(2) 1.0528(5) 0.0390(17) Uani 1 1 d .
H8 H 0.4671 0.2108 1.0293 0.047 Uiso 1 1 calc R
C10 C 0.5458(10) 0.1464(2) 1.0220(5) 0.0329(15) Uani 1 1 d .
H7 H 0.4422 0.1367 0.9791 0.039 Uiso 1 1 calc R
C11 C 0.6882(9) 0.1168(2) 1.0556(4) 0.0247(13) Uani 1 1 d .
C12 C 0.8429(10) 0.1310(2) 1.1193(4) 0.0330(15) Uani 1 1 d .
H6 H 0.9390 0.1117 1.1399 0.040 Uiso 1 1 calc R
C13 C 0.8538(12) 0.1745(3) 1.1522(5) 0.0404(18) Uani 1 1 d .
H5 H 0.9559 0.1840 1.1962 0.049 Uiso 1 1 calc R
C14 C 0.6726(9) 0.0692(2) 1.0219(4) 0.0260(13) Uani 1 1 d .
C15 C 0.8783(9) -0.0825(2) 1.0909(4) 0.0329(15) Uani 1 1 d .
C16 C 0.9360(10) -0.1301(2) 1.0847(4) 0.0306(14) Uani 1 1 d .
C17 C 0.9769(12) -0.1416(3) 1.0239(5) 0.0419(19) Uani 1 1 d .
H12 H 0.9694 -0.1193 0.9868 0.050 Uiso 1 1 calc R
C18 C 1.0288(14) -0.1858(3) 1.0174(5) 0.048(2) Uani 1 1 d .
H11 H 1.0588 -0.1929 0.9771 0.057 Uiso 1 1 calc R
C19 C 1.0357(11) -0.2192(2) 1.0709(5) 0.0364(16) Uani 1 1 d .
C20 C 0.9931(13) -0.2090(3) 1.1317(5) 0.049(2) Uani 1 1 d .
H10 H 0.9947 -0.2317 1.1669 0.058 Uiso 1 1 calc R
C21 C 0.9480(12) -0.1642(3) 1.1391(5) 0.0428(19) Uani 1 1 d .
H9 H 0.9252 -0.1568 1.1815 0.051 Uiso 1 1 calc R
C22 C 1.0429(12) -0.3014(3) 1.0863(5) 0.0409(18) Uani 1 1 d .
C23 C 1.1669(12) -0.3244(3) 1.1537(5) 0.046(2) Uani 1 1 d .
H13 H 1.2777 -0.3122 1.1830 0.055 Uiso 1 1 calc R
C24 C 1.1234(11) -0.3655(3) 1.1766(5) 0.0417(18) Uani 1 1 d .
H14 H 1.2043 -0.3807 1.2223 0.050 Uiso 1 1 calc R
C25 C 0.9587(11) -0.3843(2) 1.1313(5) 0.0359(16) Uani 1 1 d .
C26 C 0.8374(12) -0.3612(3) 1.0636(5) 0.051(2) Uani 1 1 d .
H15 H 0.7273 -0.3735 1.0330 0.061 Uiso 1 1 calc R
C27 C 0.8823(14) -0.3194(3) 1.0421(6) 0.056(2) Uani 1 1 d .
H16 H 0.8013 -0.3037 0.9970 0.067 Uiso 1 1 calc R
C28 C 0.9079(11) -0.4287(3) 1.1580(5) 0.0416(19) Uani 1 1 d .
C29 C 0.5765(11) -0.0870(3) 0.7822(4) 0.0379(17) Uani 1 1 d .
C30 C 0.6154(10) -0.1348(2) 0.7687(4) 0.0309(14) Uani 1 1 d .
C31 C 0.6392(13) -0.1454(3) 0.7018(5) 0.046(2) Uani 1 1 d .
H20 H 0.6228 -0.1228 0.6638 0.055 Uiso 1 1 calc R
C32 C 0.6872(13) -0.1893(3) 0.6916(6) 0.049(2) Uani 1 1 d .
H19 H 0.7029 -0.1964 0.6470 0.059 Uiso 1 1 calc R
C33 C 0.7111(13) -0.2222(3) 0.7479(6) 0.049(2) Uani 1 1 d .
C34 C 0.6816(17) -0.2131(3) 0.8123(7) 0.068(3) Uani 1 1 d .
H18 H 0.6918 -0.2364 0.8483 0.081 Uiso 1 1 calc R
C35 C 0.6367(14) -0.1691(3) 0.8232(6) 0.053(2) Uani 1 1 d .
H17 H 0.6206 -0.1625 0.8679 0.063 Uiso 1 1 calc R
C36 C 0.7019(14) -0.3042(3) 0.7423(6) 0.049(2) Uani 1 1 d .
C37 C 0.5450(16) -0.3145(3) 0.6782(7) 0.060(3) Uani 1 1 d .
H24 H 0.4863 -0.2928 0.6382 0.071 Uiso 1 1 calc R
C38 C 0.4736(14) -0.3587(3) 0.6737(6) 0.052(2) Uani 1 1 d .
H23 H 0.3698 -0.3669 0.6294 0.062 Uiso 1 1 calc R
C39 C 0.5583(12) -0.3892(3) 0.7347(4) 0.0381(17) Uani 1 1 d .
C40 C 0.7116(15) -0.3765(3) 0.8009(6) 0.063(3) Uani 1 1 d .
H22 H 0.7662 -0.3971 0.8433 0.076 Uiso 1 1 calc R
C41 C 0.7845(17) -0.3341(4) 0.8051(7) 0.069(3) Uani 1 1 d .
H21 H 0.8878 -0.3259 0.8496 0.083 Uiso 1 1 calc R
C42 C 0.4909(12) -0.4371(3) 0.7313(5) 0.0409(18) Uani 1 1 d .

loop_
_atom_site_aniso_label
_atom_site_aniso_U_11
_atom_site_aniso_U_22
_atom_site_aniso_U_33
_atom_site_aniso_U_23
_atom_site_aniso_U_13
_atom_site_aniso_U_12
Eu1 0.02724(18) 0.01539(15) 0.02793(17) -0.00165(11) 0.01192(13) 0.00248(12)
Eu2 0.0530(3) 0.02090(18) 0.03259(19) -0.00003(13) 0.01539(17) 0.00643(15)
O1 0.092(6) 0.020(3) 0.117(7) 0.003(3) 0.065(5) 0.008(3)
O1W 0.038(3) 0.061(4) 0.051(3) 0.021(3) 0.024(3) 0.013(3)
O2 0.072(5) 0.039(3) 0.046(3) 0.014(3) 0.018(3) -0.001(3)
O2W 0.035(3) 0.043(3) 0.044(3) -0.013(3) 0.009(2) 0.011(2)
O3 0.116(6) 0.018(2) 0.044(3) -0.004(2) 0.048(4) -0.004(3)
O3W 0.061(9) 0.089(12) 0.082(10) 0.014(9) 0.048(8) -0.010(8)
O4 0.027(2) 0.023(2) 0.047(3) -0.010(2) 0.017(2) -0.0007(19)
O4W 0.041(4) 0.137(8) 0.055(4) -0.039(5) 0.010(3) 0.007(4)
O5 0.033(3) 0.020(2) 0.034(2) -0.0062(18) 0.017(2) -0.0051(19)
O5W 0.058(5) 0.068(5) 0.084(6) -0.047(4) 0.000(4) 0.012(4)
O6 0.129(7) 0.046(4) 0.048(4) 0.005(3) 0.040(4) 0.037(4)
O7 0.039(3) 0.033(3) 0.047(3) 0.017(2) 0.017(2) 0.013(2)
O8 0.107(6) 0.027(3) 0.109(6) 0.009(3) 0.093(5) 0.008(3)
O9 0.051(4) 0.059(4) 0.073(5) 0.034(4) -0.013(3) -0.012(3)
O10 0.048(4) 0.038(3) 0.045(3) 0.007(3) 0.011(3) -0.012(3)
O11 0.055(4) 0.032(3) 0.049(3) -0.014(2) 0.030(3) -0.005(3)
O12 0.125(7) 0.029(3) 0.048(4) 0.003(3) 0.042(4) 0.014(4)
O13 0.112(7) 0.022(3) 0.166(8) -0.004(4) 0.116(7) -0.003(4)
O14 0.109(6) 0.037(3) 0.053(4) 0.002(3) 0.038(4) -0.021(4)
O15 0.059(4) 0.036(3) 0.052(3) -0.018(3) 0.021(3) -0.009(3)
C1 0.042(5) 0.026(4) 0.057(5) 0.006(3) 0.022(4) 0.001(3)
C2 0.044(4) 0.017(3) 0.036(4) 0.001(3) 0.016(3) 0.003(3)
C3 0.089(7) 0.025(4) 0.050(5) -0.002(3) 0.043(5) 0.009(4)
C4 0.087(7) 0.029(4) 0.044(4) 0.002(3) 0.043(5) 0.006(4)
C5 0.057(5) 0.019(3) 0.036(4) -0.005(3) 0.024(3) -0.007(3)
C6 0.069(6) 0.023(3) 0.044(4) 0.000(3) 0.037(4) 0.004(3)
C7 0.059(5) 0.028(4) 0.036(4) 0.001(3) 0.027(4) 0.001(3)
C8 0.069(5) 0.015(3) 0.035(4) -0.001(3) 0.032(4) -0.001(3)
C9 0.051(5) 0.022(3) 0.047(4) 0.002(3) 0.026(4) 0.009(3)
C10 0.033(4) 0.022(3) 0.044(4) -0.001(3) 0.018(3) 0.000(3)
C11 0.033(3) 0.017(3) 0.025(3) -0.002(2) 0.015(3) -0.002(2)
C12 0.037(4) 0.026(3) 0.031(3) -0.003(3) 0.012(3) -0.002(3)
C13 0.053(5) 0.031(4) 0.033(4) -0.006(3) 0.016(3) -0.014(3)
C14 0.032(3) 0.017(3) 0.026(3) -0.002(2) 0.010(3) -0.002(2)
C15 0.030(4) 0.026(3) 0.034(3) 0.005(3) 0.008(3) 0.011(3)
C16 0.034(4) 0.023(3) 0.033(3) 0.005(3) 0.014(3) 0.006(3)
C17 0.066(6) 0.027(4) 0.047(4) 0.010(3) 0.039(4) 0.006(4)
C18 0.083(7) 0.030(4) 0.057(5) 0.006(4) 0.055(5) 0.006(4)
C19 0.044(4) 0.025(3) 0.052(4) 0.002(3) 0.033(4) 0.000(3)
C20 0.077(6) 0.035(4) 0.054(5) 0.017(4) 0.048(5) 0.016(4)
C21 0.065(6) 0.035(4) 0.040(4) 0.012(3) 0.034(4) 0.016(4)
C22 0.064(5) 0.024(3) 0.055(5) 0.004(3) 0.044(4) 0.001(3)
C23 0.048(5) 0.040(4) 0.049(5) -0.003(4) 0.022(4) -0.007(4)
C24 0.039(4) 0.037(4) 0.044(4) 0.002(3) 0.015(3) -0.005(3)
C25 0.044(4) 0.023(3) 0.039(4) 0.003(3) 0.018(3) -0.003(3)
C26 0.042(5) 0.045(5) 0.049(5) 0.013(4) 0.007(4) -0.002(4)
C27 0.063(6) 0.044(5) 0.057(5) 0.023(4) 0.025(5) 0.011(4)
C28 0.040(4) 0.031(4) 0.038(4) 0.008(3) 0.005(3) -0.006(3)
C29 0.054(5) 0.022(3) 0.034(4) -0.004(3) 0.017(3) 0.001(3)
C30 0.037(4) 0.021(3) 0.037(4) -0.007(3) 0.018(3) -0.003(3)
C31 0.075(6) 0.030(4) 0.037(4) 0.000(3) 0.029(4) 0.006(4)
C32 0.074(6) 0.034(4) 0.052(5) -0.011(4) 0.039(5) -0.002(4)
C33 0.065(6) 0.021(3) 0.083(6) -0.007(4) 0.053(5) -0.007(4)
C34 0.119(10) 0.027(4) 0.097(8) 0.013(5) 0.084(8) 0.005(5)
C35 0.091(7) 0.028(4) 0.066(6) 0.000(4) 0.059(6) 0.002(4)
C36 0.072(6) 0.020(3) 0.077(6) -0.004(4) 0.053(6) -0.003(4)
C37 0.087(8) 0.037(5) 0.072(6) 0.024(5) 0.050(6) 0.022(5)
C38 0.072(6) 0.033(4) 0.051(5) 0.003(4) 0.028(5) 0.005(4)
C39 0.057(5) 0.026(3) 0.033(4) -0.002(3) 0.022(4) -0.006(3)
C40 0.083(8) 0.042(5) 0.043(5) 0.005(4) 0.011(5) -0.025(5)
C41 0.089(8) 0.043(5) 0.060(6) -0.009(5) 0.020(6) -0.033(5)
C42 0.058(5) 0.025(3) 0.043(4) -0.008(3) 0.026(4) -0.009(3)

loop_
_atom_type_symbol
_atom_type_description
_atom_type_scat_dispersion_real
_atom_type_scat_dispersion_imag
_atom_type_scat_source
C C 0.0033 0.0016 'International Tables Vol C Tables 4.2.6.8 and 6.1.1.4'
H H 0.0000 0.0000 'International Tables Vol C Tables 4.2.6.8 and 6.1.1.4'
Eu Eu -0.1578 3.6682 'International Tables Vol C Tables 4.2.6.8 and 6.1.1.4'
O O 0.0106 0.0060 'International Tables Vol C Tables 4.2.6.8 and 6.1.1.4'

loop_
_geom_angle_atom_site_label_1
_geom_angle_atom_site_label_2
_geom_angle_atom_site_label_3
_geom_angle
_geom_angle_site_symmetry_1
_geom_angle_site_symmetry_3
O7 Eu1 O11 90.1(2) . .
O7 Eu1 O15 140.1(2) . 2_656
O11 Eu1 O15 99.2(2) . 2_656
O7 Eu1 O1W 73.4(2) . .
O11 Eu1 O1W 78.3(2) . .
O15 Eu1 O1W 70.7(2) 2_656 .
O7 Eu1 O2W 143.8(2) . .
O11 Eu1 O2W 77.2(2) . .
O15 Eu1 O2W 75.9(2) 2_656 .
O1W Eu1 O2W 134.3(2) . .
O7 Eu1 O5 73.79(18) . 3_657
O11 Eu1 O5 92.41(18) . 3_657
O15 Eu1 O5 143.5(2) 2_656 3_657
O1W Eu1 O5 145.81(18) . 3_657
O2W Eu1 O5 73.1(2) . 3_657
O7 Eu1 O4 80.76(19) . .
O11 Eu1 O4 158.78(19) . .
O15 Eu1 O4 76.8(2) 2_656 .
O1W Eu1 O4 80.8(2) . .
O2W Eu1 O4 120.81(17) . .
O5 Eu1 O4 103.23(16) 3_657 .
O7 Eu1 O5 106.38(19) . .
O11 Eu1 O5 149.38(19) . .
O15 Eu1 O5 84.7(2) 2_656 .
O1W Eu1 O5 130.7(2) . .
O2W Eu1 O5 74.31(17) . .
O5 Eu1 O5 68.75(16) 3_657 .
O4 Eu1 O5 51.71(16) . .
O7 Eu1 C14 95.7(2) . .
O11 Eu1 C14 174.0(2) . .
O15 Eu1 C14 77.3(2) 2_656 .
O1W Eu1 C14 104.8(2) . .
O2W Eu1 C14 97.12(19) . .
O5 Eu1 C14 87.79(17) 3_657 .
O4 Eu1 C14 25.51(18) . .
O5 Eu1 C14 26.41(18) . .
O7 Eu1 Eu1 90.29(15) . 3_657
O11 Eu1 Eu1 123.47(15) . 3_657
O15 Eu1 Eu1 115.20(17) 2_656 3_657
O1W Eu1 Eu1 153.52(16) . 3_657
O2W Eu1 Eu1 70.12(15) . 3_657
O5 Eu1 Eu1 34.75(10) 3_657 3_657
O4 Eu1 Eu1 76.01(12) . 3_657
O5 Eu1 Eu1 34.00(11) . 3_657
C14 Eu1 Eu1 55.19(14) . 3_657
O12 Eu2 O14 83.6(2) . 2_656
O12 Eu2 O1 159.8(3) . 4_565
O14 Eu2 O1 93.1(3) 2_656 4_565
O12 Eu2 O2 83.8(2) . 2_646
O14 Eu2 O2 135.7(3) 2_656 2_646
O1 Eu2 O2 111.6(3) 4_565 2_646
O12 Eu2 O10 87.5(3) . 4
O14 Eu2 O10 147.1(3) 2_656 4
O1 Eu2 O10 84.5(2) 4_565 4
O2 Eu2 O10 74.1(2) 2_646 4
O12 Eu2 O5W 77.9(3) . .
O14 Eu2 O5W 75.5(3) 2_656 .
O1 Eu2 O5W 82.0(3) 4_565 .
O2 Eu2 O5W 141.5(2) 2_646 .
O10 Eu2 O5W 71.6(2) 4 .
O12 Eu2 O4W 126.1(3) . .
O14 Eu2 O4W 76.2(3) 2_656 .
O1 Eu2 O4W 71.8(3) 4_565 .
O2 Eu2 O4W 77.6(3) 2_646 .
O10 Eu2 O4W 132.8(2) 4 .
O5W Eu2 O4W 140.0(3) . .
O12 Eu2 O3W 66.8(4) . .
O14 Eu2 O3W 68.8(5) 2_656 .
O1 Eu2 O3W 130.4(4) 4_565 .
O2 Eu2 O3W 67.2(4) 2_646 .
O10 Eu2 O3W 135.1(4) 4 .
O5W Eu2 O3W 131.6(4) . .
O4W Eu2 O3W 59.3(4) . .
O12 Eu2 C1 101.8(2) . 2_646
O14 Eu2 C1 147.2(3) 2_656 2_646
O1 Eu2 C1 91.8(3) 4_565 2_646
O2 Eu2 C1 20.4(2) 2_646 2_646
O10 Eu2 C1 65.7(2) 4 2_646
O5W Eu2 C1 137.3(2) . 2_646
O4W Eu2 C1 74.6(2) . 2_646
O3W Eu2 C1 83.5(4) . 2_646
C1 O1 Eu2 171.9(7) . 4_566
Eu1 O1W H1W 109.5 . .
C1 O2 Eu2 117.8(6) . 2_656
Eu1 O2W H2W 109.5 . .
C5 O3 C8 120.6(6) . .
Eu2 O3W H3W 109.5 . .
C14 O4 Eu1 94.7(4) . .
Eu2 O4W H4W 109.5 . .
C14 O5 Eu1 129.0(4) . 3_657
C14 O5 Eu1 92.1(4) . .
Eu1 O5 Eu1 111.25(16) 3_657 .
Eu2 O5W H5W 109.5 . .
C15 O7 Eu1 150.7(5) . .
C22 O8 C19 118.9(6) . .
C28 O10 Eu2 140.2(5) . 4_556
C29 O11 Eu1 131.6(5) . .
C29 O12 Eu2 170.9(6) . .
C33 O13 C36 118.3(7) . .
C42 O14 Eu2 149.4(6) . 2_646
C42 O15 Eu1 150.4(6) . 2_646
O2 C1 O1 121.2(8) . .
O2 C1 C2 118.4(7) . .
O1 C1 C2 120.4(8) . .
O2 C1 Eu2 41.8(4) . 2_656
O1 C1 Eu2 81.8(5) . 2_656
C2 C1 Eu2 153.8(6) . 2_656
C7 C2 C3 118.7(7) . .
C7 C2 C1 120.2(7) . .
C3 C2 C1 120.9(7) . .
C4 C3 C2 120.3(7) . .
C4 C3 H1 119.8 . .
C2 C3 H1 119.8 . .
C5 C4 C3 120.1(8) . .
C5 C4 H2 119.9 . .
C3 C4 H2 119.9 . .
O3 C5 C4 115.5(7) . .
O3 C5 C6 124.0(7) . .
C4 C5 C6 120.5(7) . .
C7 C6 C5 118.6(7) . .
C7 C6 H3 120.7 . .
C5 C6 H3 120.7 . .
C2 C7 C6 121.7(7) . .
C2 C7 H4 119.2 . .
C6 C7 H4 119.2 . .
C13 C8 C9 121.1(6) . .
C13 C8 O3 116.8(7) . .
C9 C8 O3 121.8(8) . .
C8 C9 C10 119.5(7) . .
C8 C9 H8 120.2 . .
C10 C9 H8 120.2 . .
C9 C10 C11 119.7(7) . .
C9 C10 H7 120.2 . .
C11 C10 H7 120.2 . .
C12 C11 C10 120.5(6) . .
C12 C11 C14 120.0(6) . .
C10 C11 C14 119.5(6) . .
C11 C12 C13 119.6(7) . .
C11 C12 H6 120.2 . .
C13 C12 H6 120.2 . .
C8 C13 C12 119.5(7) . .
C8 C13 H5 120.2 . .
C12 C13 H5 120.2 . .
O4 C14 O5 120.5(6) . .
O4 C14 C11 121.2(6) . .
O5 C14 C11 118.3(6) . .
O4 C14 Eu1 59.8(3) . .
O5 C14 Eu1 61.5(3) . .
C11 C14 Eu1 169.1(4) . .
O7 C15 O6 123.7(7) . .
O7 C15 C16 117.3(7) . .
O6 C15 C16 118.9(7) . .
C17 C16 C21 118.1(7) . .
C17 C16 C15 120.7(6) . .
C21 C16 C15 121.3(7) . .
C16 C17 C18 120.9(7) . .
C16 C17 H12 119.5 . .
C18 C17 H12 119.5 . .
C19 C18 C17 119.9(7) . .
C19 C18 H11 120.1 . .
C17 C18 H11 120.1 . .
C18 C19 C20 120.5(7) . .
C18 C19 O8 115.2(7) . .
C20 C19 O8 124.2(7) . .
C19 C20 C21 118.7(7) . .
C19 C20 H10 120.6 . .
C21 C20 H10 120.6 . .
C20 C21 C16 121.8(7) . .
C20 C21 H9 119.1 . .
C16 C21 H9 119.1 . .
C27 C22 C23 120.8(7) . .
C27 C22 O8 121.1(8) . .
C23 C22 O8 117.8(9) . .
C24 C23 C22 119.3(8) . .
C24 C23 H13 120.3 . .
C22 C23 H13 120.3 . .
C23 C24 C25 120.2(8) . .
C23 C24 H14 119.9 . .
C25 C24 H14 119.9 . .
C26 C25 C24 119.7(7) . .
C26 C25 C28 119.8(7) . .
C24 C25 C28 120.4(7) . .
C25 C26 C27 119.4(9) . .
C25 C26 H15 120.3 . .
C27 C26 H15 120.3 . .
C22 C27 C26 120.6(8) . .
C22 C27 H16 119.7 . .
C26 C27 H16 119.7 . .
O9 C28 O10 123.5(8) . .
O9 C28 C25 118.2(7) . .
O10 C28 C25 118.2(7) . .
O12 C29 O11 122.2(7) . .
O12 C29 C30 118.1(7) . .
O11 C29 C30 119.7(7) . .
C35 C30 C31 118.8(7) . .
C35 C30 C29 121.1(7) . .
C31 C30 C29 120.0(7) . .
C32 C31 C30 120.3(8) . .
C32 C31 H20 119.8 . .
C30 C31 H20 119.8 . .
C33 C32 C31 119.2(8) . .
C33 C32 H19 120.4 . .
C31 C32 H19 120.4 . .
C32 C33 C34 121.4(8) . .
C32 C33 O13 116.0(8) . .
C34 C33 O13 122.2(9) . .
C33 C34 C35 119.3(9) . .
C33 C34 H18 120.3 . .
C35 C34 H18 120.3 . .
C30 C35 C34 120.8(8) . .
C30 C35 H17 119.6 . .
C34 C35 H17 119.6 . .
C41 C36 C37 121.7(8) . .
C41 C36 O13 119.7(10) . .
C37 C36 O13 118.4(9) . .
C36 C37 C38 118.9(9) . .
C36 C37 H24 120.5 . .
C38 C37 H24 120.5 . .
C39 C38 C37 119.5(9) . .
C39 C38 H23 120.3 . .
C37 C38 H23 120.3 . .
C38 C39 C40 119.8(8) . .
C38 C39 C42 121.5(8) . .
C40 C39 C42 118.7(7) . .
C41 C40 C39 121.2(9) . .
C41 C40 H22 119.4 . .
C39 C40 H22 119.4 . .
C36 C41 C40 118.6(10) . .
C36 C41 H21 120.7 . .
C40 C41 H21 120.7 . .
O15 C42 O14 124.9(8) . .
O15 C42 C39 119.1(7) . .
O14 C42 C39 116.0(7) . .

loop_
_geom_bond_atom_site_label_1
_geom_bond_atom_site_label_2
_geom_bond_distance
_geom_bond_site_symmetry_2
Eu1 O7 2.324(5) .
Eu1 O11 2.351(5) .
Eu1 O15 2.356(6) 2_656
Eu1 O1W 2.444(6) .
Eu1 O2W 2.449(6) .
Eu1 O5 2.513(5) 3_657
Eu1 O4 2.526(5) .
Eu1 O5 2.562(5) .
Eu1 C14 2.914(6) .
Eu1 Eu1 4.1885(9) 3_657
Eu2 O12 2.292(6) .
Eu2 O14 2.300(6) 2_656
Eu2 O1 2.346(7) 4_565
Eu2 O2 2.401(6) 2_646
Eu2 O10 2.459(6) 4
Eu2 O5W 2.478(7) .
Eu2 O4W 2.511(8) .
Eu2 O3W 2.663(14) .
Eu2 C1 3.189(8) 2_646
O1 C1 1.261(11) .
O1 Eu2 2.346(7) 4_566
O1W H1W 0.8200 .
O2 C1 1.259(11) .
O2 Eu2 2.401(6) 2_656
O2W H2W 0.8200 .
O3 C5 1.368(9) .
O3 C8 1.397(8) .
O3W H3W 0.8200 .
O4 C14 1.259(8) .
O4W H4W 0.8200 .
O5 C14 1.297(8) .
O5 Eu1 2.513(5) 3_657
O5W H5W 0.8200 .
O6 C15 1.259(10) .
O7 C15 1.251(9) .
O8 C22 1.394(9) .
O8 C19 1.399(9) .
O9 C28 1.234(9) .
O10 C28 1.280(10) .
O10 Eu2 2.459(6) 4_556
O11 C29 1.267(9) .
O12 C29 1.241(10) .
O13 C33 1.389(10) .
O13 C36 1.394(10) .
O14 C42 1.258(10) .
O14 Eu2 2.300(6) 2_646
O15 C42 1.237(9) .
O15 Eu1 2.356(6) 2_646
C1 C2 1.489(10) .
C1 Eu2 3.189(8) 2_656
C2 C7 1.391(10) .
C2 C3 1.393(11) .
C3 C4 1.392(11) .
C3 H1 0.9300 .
C4 C5 1.385(11) .
C4 H2 0.9300 .
C5 C6 1.395(10) .
C6 C7 1.392(10) .
C6 H3 0.9300 .
C7 H4 0.9300 .
C8 C13 1.385(12) .
C8 C9 1.382(12) .
C9 C10 1.385(10) .
C9 H8 0.9300 .
C10 C11 1.397(10) .
C10 H7 0.9300 .
C11 C12 1.384(10) .
C11 C14 1.502(8) .
C12 C13 1.392(10) .
C12 H6 0.9300 .
C13 H5 0.9300 .
C15 C16 1.498(9) .
C16 C17 1.383(11) .
C16 C21 1.390(10) .
C17 C18 1.388(11) .
C17 H12 0.9300 .
C18 C19 1.377(10) .
C18 H11 0.9300 .
C19 C20 1.384(11) .
C20 C21 1.386(11) .
C20 H10 0.9300 .
C21 H9 0.9300 .
C22 C27 1.356(14) .
C22 C23 1.394(12) .
C23 C24 1.382(12) .
C23 H13 0.9300 .
C24 C25 1.393(11) .
C24 H14 0.9300 .
C25 C26 1.390(11) .
C25 C28 1.522(10) .
C26 C27 1.393(13) .
C26 H15 0.9300 .
C27 H16 0.9300 .
C29 C30 1.483(10) .
C30 C35 1.377(11) .
C30 C31 1.398(11) .
C31 C32 1.386(11) .
C31 H20 0.9300 .
C32 C33 1.366(13) .
C32 H19 0.9300 .
C33 C34 1.371(13) .
C34 C35 1.383(12) .
C34 H18 0.9300 .
C35 H17 0.9300 .
C36 C41 1.369(15) .
C36 C37 1.369(15) .
C37 C38 1.413(14) .
C37 H24 0.9300 .
C38 C39 1.363(12) .
C38 H23 0.9300 .
C39 C40 1.385(12) .
C39 C42 1.502(10) .
C40 C41 1.373(13) .
C40 H22 0.9300 .
C41 H21 0.9300 .
